data_4500237
loop_
_publ_author_name
'Singh, Amit'
'Ramanan, Arunachalam'
'Bandyopadhyay, Debkumar'

_publ_section_title
;
 Link between Isostructurality, Polymorphism, and Weak Interactions in
 Palladacycle Crystals: Chemical Insight
;
_journal_issue 7
_journal_name_full 'Crystal Growth &amp; Design'
_journal_page_first 2743
_journal_paper_doi 10.1021/cg101289s
_journal_volume 11
_journal_year 2011
_chemical_formula_moiety 'C15 H15 Br N2 Pd S'
_chemical_formula_sum 'C15 H15 Br N2 Pd S'
_chemical_formula_weight 441.66
_chemical_name_systematic
; 
 ? 
;
_space_group_IT_number 14
_symmetry_cell_setting monoclinic
_symmetry_space_group_name_Hall '-P 2ybc'
_symmetry_space_group_name_H-M 'P 1 21/c 1'
_atom_sites_solution_hydrogens geom
_atom_sites_solution_primary direct
_atom_sites_solution_secondary difmap
_audit_creation_method SHELXL-97
_cell_angle_alpha 90.00
_cell_angle_beta 114.000(4)
_cell_angle_gamma 90.00
_cell_formula_units_Z 8
_cell_length_a 18.713(5)
_cell_length_b 11.191(3)
_cell_length_c 16.218(4)
_cell_measurement_reflns_used 4714
_cell_measurement_temperature 298(2)
_cell_measurement_theta_max 24.990
_cell_measurement_theta_min 2.10
_cell_volume 3102.7(14)
_computing_cell_refinement 'Bruker SMART'
_computing_data_collection 'Bruker SMART'
_computing_data_reduction 'Bruker SAINT'
_computing_molecular_graphics 'Bruker SHELXTL'
_computing_publication_material 'Bruker SHELXTL'
_computing_structure_refinement 'SHELXL-97 (Sheldrick, 1997)'
_computing_structure_solution 'SHELXS-97 (Sheldrick, 1990)'
_diffrn_ambient_temperature 298(2)
_diffrn_measured_fraction_theta_full 0.995
_diffrn_measured_fraction_theta_max 0.995
_diffrn_measurement_device_type 'CCD area detector'
_diffrn_measurement_method 'phi and omega scans'
_diffrn_radiation_monochromator graphite
_diffrn_radiation_source 'fine-focus sealed tube'
_diffrn_radiation_type MoK\a
_diffrn_radiation_wavelength 0.71073
_diffrn_reflns_av_R_equivalents 0.0405
_diffrn_reflns_av_sigmaI/netI 0.0307
_diffrn_reflns_limit_h_max 22
_diffrn_reflns_limit_h_min -22
_diffrn_reflns_limit_k_max 13
_diffrn_reflns_limit_k_min -13
_diffrn_reflns_limit_l_max 19
_diffrn_reflns_limit_l_min -19
_diffrn_reflns_number 27479
_diffrn_reflns_theta_full 24.99
_diffrn_reflns_theta_max 24.99
_diffrn_reflns_theta_min 1.19
_exptl_absorpt_coefficient_mu 3.897
_exptl_absorpt_correction_T_max 0.603
_exptl_absorpt_correction_T_min 0.501
_exptl_absorpt_correction_type multi-scan
_exptl_absorpt_process_details SADABS
_exptl_crystal_colour Brown
_exptl_crystal_density_diffrn 1.891
_exptl_crystal_density_method 'not measured'
_exptl_crystal_description Block
_exptl_crystal_F_000 1728.0
_exptl_crystal_size_max 0.28
_exptl_crystal_size_mid 0.15
_exptl_crystal_size_min 0.13
_refine_diff_density_max 0.463
_refine_diff_density_min -0.477
_refine_diff_density_rms 0.093
_refine_ls_extinction_coef 0.0174(8)
_refine_ls_extinction_method SHELXL
_refine_ls_goodness_of_fit_ref 1.114
_refine_ls_hydrogen_treatment constr
_refine_ls_matrix_type full
_refine_ls_number_parameters 365
_refine_ls_number_reflns 5440
_refine_ls_number_restraints 0
_refine_ls_restrained_S_all 1.114
_refine_ls_R_factor_all 0.0462
_refine_ls_R_factor_gt 0.0387
_refine_ls_shift/su_max 0.000
_refine_ls_shift/su_mean 0.000
_refine_ls_structure_factor_coef Fsqd
_refine_ls_weighting_details 'calc w=1/[\s^2^(Fo^2^)+(0.0331P)^2^+5.0602P] where P=(Fo^2^+2Fc^2^)/3'
_refine_ls_weighting_scheme calc
_refine_ls_wR_factor_gt 0.0845
_refine_ls_wR_factor_ref 0.0874
_reflns_number_gt 4714
_reflns_number_total 5465
_reflns_threshold_expression >2sigma(I)
_cod_data_source_file cg101289s_si_002.cif
_cod_data_source_block 4b
_cod_depositor_comments
;
The following automatic conversions were performed:

'_symmetry_cell_setting' value 'Monoclinic' changed to 'monoclinic'
according to /home/saulius/struct/CIF-dictionaries/cif_core.dic
dictionary named 'cif_core.dic' version 2.4.1 from 2010-06-29.

Automatic conversion script
Id: cif_fix_values 1715 2011-07-08 13:25:40Z adriana 
;
_cod_original_cell_volume 3102.9(13)
_cod_original_sg_symbol_H-M 'P 21/c'
_cod_database_code 4500237

loop_
_symmetry_equiv_pos_as_xyz
'x, y, z'
'-x, y+1/2, -z+1/2'
'-x, -y, -z'
'x, -y-1/2, z-1/2'

loop_
_atom_site_label
_atom_site_type_symbol
_atom_site_fract_x
_atom_site_fract_y
_atom_site_fract_z
_atom_site_U_iso_or_equiv
_atom_site_adp_type
_atom_site_occupancy
_atom_site_symmetry_multiplicity
_atom_site_calc_flag
_atom_site_refinement_flags
Pd2 Pd 0.07875(2) 0.99571(3) 0.47340(2) 0.03638(11) Uani 1 1 d .
Br2 Br 0.06084(4) 1.18769(4) 0.39847(4) 0.05587(16) Uani 1 1 d .
S2 S 0.03349(7) 0.86993(10) 0.34254(8) 0.0387(3) Uani 1 1 d .
C28 C 0.0594(3) 0.7324(4) 0.4042(3) 0.0399(11) Uani 1 1 d .
N3 N 0.1394(2) 0.8470(4) 0.6289(3) 0.0444(10) Uani 1 1 d .
C21 C 0.1238(3) 1.0593(4) 0.5988(3) 0.0379(10) Uani 1 1 d .
N4 N 0.1054(2) 0.8444(3) 0.5432(2) 0.0361(8) Uani 1 1 d .
C23 C 0.0905(3) 0.7320(4) 0.4982(3) 0.0382(10) Uani 1 1 d .
C27 C 0.0478(3) 0.6248(4) 0.3580(4) 0.0515(13) Uani 1 1 d .
H27 H 0.0270 0.6244 0.2952 0.062 Uiso 1 1 calc R
C29 C 0.1038(3) 0.8739(5) 0.2910(3) 0.0470(12) Uani 1 1 d .
H29A H 0.0946 0.8054 0.2514 0.056 Uiso 1 1 calc R
H29B H 0.0943 0.9451 0.2540 0.056 Uiso 1 1 calc R
C20 C 0.1504(3) 0.9632(5) 0.6613(3) 0.0431(11) Uani 1 1 d .
C25 C 0.0958(4) 0.5196(5) 0.4976(4) 0.0620(16) Uani 1 1 d .
H25 H 0.1075 0.4475 0.5288 0.074 Uiso 1 1 calc R
C18 C 0.1989(3) 1.1007(5) 0.7840(4) 0.0592(15) Uani 1 1 d .
H18 H 0.2238 1.1151 0.8457 0.071 Uiso 1 1 calc R
C16 C 0.1885(4) 1.3222(5) 0.7595(4) 0.0673(16) Uani 1 1 d .
H16A H 0.1666 1.3339 0.8031 0.101 Uiso 1 1 calc R
H16B H 0.1643 1.3763 0.7099 0.101 Uiso 1 1 calc R
H16C H 0.2438 1.3373 0.7871 0.101 Uiso 1 1 calc R
C22 C 0.1360(3) 1.1732(4) 0.6327(3) 0.0435(11) Uani 1 1 d .
H22 H 0.1185 1.2372 0.5929 0.052 Uiso 1 1 calc R
C24 C 0.1072(3) 0.6249(4) 0.5449(4) 0.0503(13) Uani 1 1 d .
H24 H 0.1260 0.6242 0.6075 0.060 Uiso 1 1 calc R
C30 C 0.1875(3) 0.8733(6) 0.3564(4) 0.0678(17) Uani 1 1 d .
H30A H 0.1974 0.9408 0.3961 0.102 Uiso 1 1 calc R
H30B H 0.2205 0.8778 0.3241 0.102 Uiso 1 1 calc R
H30C H 0.1985 0.8009 0.3912 0.102 Uiso 1 1 calc R
C17 C 0.1743(3) 1.1961(5) 0.7256(4) 0.0507(13) Uani 1 1 d .
Pd1 Pd 0.41837(2) 0.99394(3) 0.39868(2) 0.03607(11) Uani 1 1 d .
Br1 Br 0.42916(3) 1.18340(5) 0.33225(4) 0.05473(16) Uani 1 1 d .
S1 S 0.46804(7) 0.86798(10) 0.31524(8) 0.0393(3) Uani 1 1 d .
N2 N 0.3997(2) 0.8427(3) 0.4512(2) 0.0357(8) Uani 1 1 d .
N1 N 0.3720(2) 0.8460(3) 0.5114(3) 0.0412(9) Uani 1 1 d .
C6 C 0.3742(2) 1.0566(4) 0.4822(3) 0.0371(10) Uani 1 1 d .
C13 C 0.4438(3) 0.7303(4) 0.3542(3) 0.0418(11) Uani 1 1 d .
C5 C 0.3588(3) 0.9632(4) 0.5310(3) 0.0376(10) Uani 1 1 d .
C10 C 0.4070(4) 0.5177(4) 0.4145(4) 0.0608(15) Uani 1 1 d .
H10 H 0.3957 0.4457 0.4352 0.073 Uiso 1 1 calc R
C8 C 0.4129(3) 0.7308(4) 0.4194(3) 0.0398(11) Uani 1 1 d .
C9 C 0.3951(3) 0.6232(4) 0.4499(4) 0.0526(13) Uani 1 1 d .
H9 H 0.3752 0.6230 0.4940 0.063 Uiso 1 1 calc R
C14 C 0.3989(3) 0.8684(5) 0.1973(3) 0.0491(12) Uani 1 1 d .
H14A H 0.4072 0.9404 0.1691 0.059 Uiso 1 1 calc R
H14B H 0.4104 0.8008 0.1674 0.059 Uiso 1 1 calc R
C7 C 0.3549(3) 1.1711(4) 0.4986(3) 0.0428(11) Uani 1 1 d .
H7 H 0.3631 1.2348 0.4666 0.051 Uiso 1 1 calc R
C4 C 0.3290(3) 0.9850(5) 0.5954(3) 0.0493(13) Uani 1 1 d .
H4 H 0.3205 0.9220 0.6278 0.059 Uiso 1 1 calc R
C12 C 0.4557(3) 0.6229(5) 0.3189(4) 0.0522(13) Uani 1 1 d .
H12 H 0.4770 0.6221 0.2761 0.063 Uiso 1 1 calc R
C2 C 0.3234(3) 1.1935(4) 0.5622(3) 0.0452(12) Uani 1 1 d .
C1 C 0.3010(4) 1.3187(5) 0.5758(4) 0.0702(17) Uani 1 1 d .
H1A H 0.3193 1.3348 0.6392 0.105 Uiso 1 1 calc R
H1B H 0.2451 1.3267 0.5478 0.105 Uiso 1 1 calc R
H1C H 0.3243 1.3743 0.5490 0.105 Uiso 1 1 calc R
C3 C 0.3123(3) 1.0991(5) 0.6108(3) 0.0498(13) Uani 1 1 d .
H3 H 0.2932 1.1137 0.6546 0.060 Uiso 1 1 calc R
C11 C 0.4358(4) 0.5175(5) 0.3479(4) 0.0598(15) Uani 1 1 d .
H11 H 0.4416 0.4455 0.3226 0.072 Uiso 1 1 calc R
C26 C 0.0670(4) 0.5194(5) 0.4045(4) 0.0639(16) Uani 1 1 d .
H26 H 0.0607 0.4476 0.3734 0.077 Uiso 1 1 calc R
C19 C 0.1876(4) 0.9850(5) 0.7535(4) 0.0619(15) Uani 1 1 d .
H19 H 0.2046 0.9217 0.7941 0.074 Uiso 1 1 calc R
C15 C 0.3141(3) 0.8628(6) 0.1815(4) 0.0684(16) Uani 1 1 d .
H15A H 0.3052 0.7933 0.2108 0.103 Uiso 1 1 calc R
H15B H 0.2824 0.8581 0.1178 0.103 Uiso 1 1 calc R
H15C H 0.3004 0.9332 0.2057 0.103 Uiso 1 1 calc R

loop_
_atom_site_aniso_label
_atom_site_aniso_U_11
_atom_site_aniso_U_22
_atom_site_aniso_U_33
_atom_site_aniso_U_23
_atom_site_aniso_U_13
_atom_site_aniso_U_12
Pd2 0.0437(2) 0.0311(2) 0.0344(2) 0.00078(15) 0.01592(16) 0.00190(15)
Br2 0.0786(4) 0.0363(3) 0.0501(3) 0.0070(2) 0.0235(3) 0.0024(3)
S2 0.0426(6) 0.0353(6) 0.0357(6) 0.0014(5) 0.0135(5) 0.0005(5)
C28 0.041(3) 0.036(3) 0.041(3) -0.001(2) 0.015(2) -0.002(2)
N3 0.049(2) 0.046(2) 0.035(2) 0.0031(19) 0.0130(19) 0.0012(19)
C21 0.038(2) 0.041(3) 0.038(3) -0.003(2) 0.019(2) 0.000(2)
N4 0.039(2) 0.035(2) 0.037(2) 0.0049(17) 0.0180(18) 0.0027(16)
C23 0.043(3) 0.032(2) 0.045(3) 0.001(2) 0.023(2) -0.0013(19)
C27 0.066(3) 0.037(3) 0.045(3) -0.004(2) 0.015(3) -0.008(2)
C29 0.055(3) 0.047(3) 0.043(3) 0.001(2) 0.024(2) -0.004(2)
C20 0.045(3) 0.049(3) 0.033(3) 0.003(2) 0.014(2) 0.002(2)
C25 0.080(4) 0.033(3) 0.067(4) 0.013(3) 0.023(3) 0.003(3)
C18 0.070(4) 0.063(4) 0.037(3) -0.009(3) 0.014(3) -0.002(3)
C16 0.075(4) 0.067(4) 0.060(4) -0.022(3) 0.028(3) -0.004(3)
C22 0.044(3) 0.047(3) 0.044(3) -0.003(2) 0.023(2) 0.004(2)
C24 0.059(3) 0.040(3) 0.050(3) 0.007(2) 0.020(3) 0.001(2)
C30 0.051(3) 0.084(4) 0.072(4) 0.004(3) 0.028(3) -0.003(3)
C17 0.045(3) 0.061(3) 0.053(3) -0.013(3) 0.027(3) -0.005(2)
Pd1 0.0440(2) 0.0324(2) 0.0357(2) -0.00108(15) 0.02014(16) -0.00267(15)
Br1 0.0740(4) 0.0399(3) 0.0605(4) 0.0072(2) 0.0380(3) -0.0011(3)
S1 0.0435(6) 0.0376(6) 0.0416(7) -0.0010(5) 0.0224(5) -0.0024(5)
N2 0.038(2) 0.036(2) 0.034(2) 0.0016(16) 0.0159(17) -0.0032(16)
N1 0.044(2) 0.043(2) 0.040(2) 0.0003(18) 0.0202(19) -0.0055(18)
C6 0.035(2) 0.043(3) 0.032(2) -0.003(2) 0.013(2) 0.003(2)
C13 0.041(3) 0.038(3) 0.046(3) -0.005(2) 0.017(2) 0.000(2)
C5 0.034(2) 0.042(3) 0.037(3) 0.001(2) 0.016(2) 0.001(2)
C10 0.085(4) 0.031(3) 0.075(4) 0.006(3) 0.041(4) -0.008(3)
C8 0.045(3) 0.036(3) 0.038(3) 0.002(2) 0.017(2) 0.000(2)
C9 0.070(4) 0.037(3) 0.058(3) 0.004(2) 0.034(3) -0.002(2)
C14 0.058(3) 0.050(3) 0.039(3) 0.000(2) 0.020(2) -0.002(2)
C7 0.046(3) 0.042(3) 0.040(3) 0.001(2) 0.016(2) 0.000(2)
C4 0.046(3) 0.061(3) 0.048(3) 0.006(3) 0.026(2) 0.002(2)
C12 0.062(3) 0.045(3) 0.058(3) -0.002(3) 0.032(3) 0.004(2)
C2 0.045(3) 0.048(3) 0.040(3) -0.008(2) 0.014(2) 0.003(2)
C1 0.088(5) 0.063(4) 0.066(4) -0.008(3) 0.039(4) 0.014(3)
C3 0.048(3) 0.063(4) 0.047(3) -0.005(3) 0.027(2) 0.004(3)
C11 0.074(4) 0.032(3) 0.073(4) -0.001(3) 0.031(3) 0.005(3)
C26 0.084(4) 0.036(3) 0.064(4) -0.005(3) 0.022(3) -0.004(3)
C19 0.072(4) 0.062(4) 0.045(3) 0.004(3) 0.017(3) -0.001(3)
C15 0.056(4) 0.077(4) 0.061(4) 0.001(3) 0.013(3) 0.002(3)

loop_
_atom_type_symbol
_atom_type_description
_atom_type_scat_dispersion_real
_atom_type_scat_dispersion_imag
_atom_type_scat_source
C C 0.0033 0.0016 'International Tables Vol C Tables 4.2.6.8 and 6.1.1.4'
H H 0.0000 0.0000 'International Tables Vol C Tables 4.2.6.8 and 6.1.1.4'
N N 0.0061 0.0033 'International Tables Vol C Tables 4.2.6.8 and 6.1.1.4'
S S 0.1246 0.1234 'International Tables Vol C Tables 4.2.6.8 and 6.1.1.4'
Br Br -0.2901 2.4595 'International Tables Vol C Tables 4.2.6.8 and 6.1.1.4'
Pd Pd -0.9988 1.0072 'International Tables Vol C Tables 4.2.6.8 and 6.1.1.4'

loop_
_geom_angle_atom_site_label_1
_geom_angle_atom_site_label_2
_geom_angle_atom_site_label_3
_geom_angle
N4 Pd2 C21 79.53(17)
N4 Pd2 S2 85.44(11)
C21 Pd2 S2 164.97(14)
N4 Pd2 Br2 173.63(11)
C21 Pd2 Br2 96.31(14)
S2 Pd2 Br2 98.61(4)
C28 S2 C29 101.3(2)
C28 S2 Pd2 95.30(15)
C29 S2 Pd2 109.32(17)
C27 C28 C23 119.5(4)
C27 C28 S2 119.8(4)
C23 C28 S2 120.7(3)
N4 N3 C20 111.5(4)
C22 C21 C20 117.7(4)
C22 C21 Pd2 132.5(4)
C20 C21 Pd2 109.8(3)
N3 N4 C23 119.1(4)
N3 N4 Pd2 120.2(3)
C23 N4 Pd2 120.6(3)
C24 C23 C28 120.1(4)
C24 C23 N4 122.0(4)
C28 C23 N4 117.8(4)
C26 C27 C28 120.1(5)
C26 C27 H27 119.9
C28 C27 H27 119.9
C30 C29 S2 114.7(4)
C30 C29 H29A 108.6
S2 C29 H29A 108.6
C30 C29 H29B 108.6
S2 C29 H29B 108.6
H29A C29 H29B 107.6
N3 C20 C19 120.3(5)
N3 C20 C21 119.0(4)
C19 C20 C21 120.7(5)
C24 C25 C26 120.9(5)
C24 C25 H25 119.5
C26 C25 H25 119.5
C19 C18 C17 121.7(5)
C19 C18 H18 119.2
C17 C18 H18 119.2
C17 C16 H16A 109.5
C17 C16 H16B 109.5
H16A C16 H16B 109.5
C17 C16 H16C 109.5
H16A C16 H16C 109.5
H16B C16 H16C 109.5
C21 C22 C17 122.0(5)
C21 C22 H22 119.0
C17 C22 H22 119.0
C25 C24 C23 119.2(5)
C25 C24 H24 120.4
C23 C24 H24 120.4
C29 C30 H30A 109.5
C29 C30 H30B 109.5
H30A C30 H30B 109.5
C29 C30 H30C 109.5
H30A C30 H30C 109.5
H30B C30 H30C 109.5
C18 C17 C22 118.6(5)
C18 C17 C16 121.2(5)
C22 C17 C16 120.2(5)
C6 Pd1 N2 79.23(17)
C6 Pd1 S1 164.47(14)
N2 Pd1 S1 85.26(11)
C6 Pd1 Br1 97.33(14)
N2 Pd1 Br1 174.81(11)
S1 Pd1 Br1 98.19(4)
C13 S1 C14 101.5(2)
C13 S1 Pd1 95.45(16)
C14 S1 Pd1 108.60(17)
N1 N2 C8 119.3(4)
N1 N2 Pd1 119.9(3)
C8 N2 Pd1 120.6(3)
N2 N1 C5 111.4(4)
C7 C6 C5 116.7(4)
C7 C6 Pd1 132.2(4)
C5 C6 Pd1 111.0(3)
C12 C13 C8 120.1(5)
C12 C13 S1 119.5(4)
C8 C13 S1 120.4(4)
C4 C5 N1 119.9(4)
C4 C5 C6 121.8(4)
N1 C5 C6 118.3(4)
C9 C10 C11 120.5(5)
C9 C10 H10 119.8
C11 C10 H10 119.8
C9 C8 C13 119.9(4)
C9 C8 N2 122.2(4)
C13 C8 N2 117.9(4)
C10 C9 C8 119.5(5)
C10 C9 H9 120.3
C8 C9 H9 120.3
C15 C14 S1 115.5(4)
C15 C14 H14A 108.4
S1 C14 H14A 108.4
C15 C14 H14B 108.4
S1 C14 H14B 108.4
H14A C14 H14B 107.5
C6 C7 C2 121.7(5)
C6 C7 H7 119.2
C2 C7 H7 119.2
C3 C4 C5 119.6(5)
C3 C4 H4 120.2
C5 C4 H4 120.2
C11 C12 C13 119.3(5)
C11 C12 H12 120.3
C13 C12 H12 120.3
C3 C2 C7 119.2(5)
C3 C2 C1 120.9(5)
C7 C2 C1 119.9(5)
C2 C1 H1A 109.5
C2 C1 H1B 109.5
H1A C1 H1B 109.5
C2 C1 H1C 109.5
H1A C1 H1C 109.5
H1B C1 H1C 109.5
C4 C3 C2 120.9(5)
C4 C3 H3 119.6
C2 C3 H3 119.6
C12 C11 C10 120.6(5)
C12 C11 H11 119.7
C10 C11 H11 119.7
C27 C26 C25 120.0(5)
C27 C26 H26 120.0
C25 C26 H26 120.0
C18 C19 C20 119.3(5)
C18 C19 H19 120.4
C20 C19 H19 120.4
C14 C15 H15A 109.5
C14 C15 H15B 109.5
H15A C15 H15B 109.5
C14 C15 H15C 109.5
H15A C15 H15C 109.5
H15B C15 H15C 109.5

loop_
_geom_bond_atom_site_label_1
_geom_bond_atom_site_label_2
_geom_bond_distance
Pd2 N4 1.984(4)
Pd2 C21 1.990(5)
Pd2 S2 2.3959(13)
Pd2 Br2 2.4237(8)
S2 C28 1.792(5)
S2 C29 1.824(5)
C28 C27 1.388(7)
C28 C23 1.393(6)
N3 N4 1.272(5)
N3 C20 1.386(6)
C21 C22 1.369(6)
C21 C20 1.422(7)
N4 C23 1.424(6)
C23 C24 1.384(7)
C27 C26 1.367(7)
C27 H27 0.9300
C29 C30 1.493(7)
C29 H29A 0.9700
C29 H29B 0.9700
C20 C19 1.390(7)
C25 C24 1.374(7)
C25 C26 1.382(8)
C25 H25 0.9300
C18 C19 1.372(8)
C18 C17 1.376(8)
C18 H18 0.9300
C16 C17 1.499(7)
C16 H16A 0.9600
C16 H16B 0.9600
C16 H16C 0.9600
C22 C17 1.404(7)
C22 H22 0.9300
C24 H24 0.9300
C30 H30A 0.9600
C30 H30B 0.9600
C30 H30C 0.9600
Pd1 C6 1.981(4)
Pd1 N2 1.989(4)
Pd1 S1 2.3886(12)
Pd1 Br1 2.4236(8)
S1 C13 1.793(5)
S1 C14 1.822(5)
N2 N1 1.279(5)
N2 C8 1.414(6)
N1 C5 1.395(6)
C6 C7 1.385(6)
C6 C5 1.410(6)
C13 C12 1.388(7)
C13 C8 1.396(6)
C5 C4 1.391(7)
C10 C9 1.371(7)
C10 C11 1.391(8)
C10 H10 0.9300
C8 C9 1.393(7)
C9 H9 0.9300
C14 C15 1.502(7)
C14 H14A 0.9700
C14 H14B 0.9700
C7 C2 1.405(7)
C7 H7 0.9300
C4 C3 1.361(7)
C4 H4 0.9300
C12 C11 1.376(7)
C12 H12 0.9300
C2 C3 1.383(7)
C2 C1 1.504(7)
C1 H1A 0.9600
C1 H1B 0.9600
C1 H1C 0.9600
C3 H3 0.9300
C11 H11 0.9300
C26 H26 0.9300
C19 H19 0.9300
C15 H15A 0.9600
C15 H15B 0.9600
C15 H15C 0.9600

loop_
_geom_torsion_atom_site_label_1
_geom_torsion_atom_site_label_2
_geom_torsion_atom_site_label_3
_geom_torsion_atom_site_label_4
_geom_torsion
N4 Pd2 S2 C28 -1.36(18)
C21 Pd2 S2 C28 0.7(5)
Br2 Pd2 S2 C28 173.68(15)
N4 Pd2 S2 C29 -105.3(2)
C21 Pd2 S2 C29 -103.2(5)
Br2 Pd2 S2 C29 69.78(18)
C29 S2 C28 C27 -66.4(4)
Pd2 S2 C28 C27 -177.4(4)
C29 S2 C28 C23 114.0(4)
Pd2 S2 C28 C23 3.1(4)
N4 Pd2 C21 C22 179.0(5)
S2 Pd2 C21 C22 176.9(3)
Br2 Pd2 C21 C22 3.9(5)
N4 Pd2 C21 C20 2.5(3)
S2 Pd2 C21 C20 0.4(7)
Br2 Pd2 C21 C20 -172.6(3)
C20 N3 N4 C23 178.9(4)
C20 N3 N4 Pd2 2.1(5)
C21 Pd2 N4 N3 -2.7(3)
S2 Pd2 N4 N3 176.7(3)
C21 Pd2 N4 C23 -179.6(3)
S2 Pd2 N4 C23 -0.1(3)
C27 C28 C23 C24 -2.3(7)
S2 C28 C23 C24 177.3(4)
C27 C28 C23 N4 176.7(4)
S2 C28 C23 N4 -3.7(6)
N3 N4 C23 C24 4.3(6)
Pd2 N4 C23 C24 -178.9(4)
N3 N4 C23 C28 -174.7(4)
Pd2 N4 C23 C28 2.2(5)
C23 C28 C27 C26 -0.1(8)
S2 C28 C27 C26 -179.6(5)
C28 S2 C29 C30 -59.7(5)
Pd2 S2 C29 C30 40.1(5)
N4 N3 C20 C19 -179.2(5)
N4 N3 C20 C21 0.3(6)
C22 C21 C20 N3 -179.5(4)
Pd2 C21 C20 N3 -2.4(5)
C22 C21 C20 C19 0.0(7)
Pd2 C21 C20 C19 177.1(4)
C20 C21 C22 C17 0.8(7)
Pd2 C21 C22 C17 -175.6(4)
C26 C25 C24 C23 -0.8(9)
C28 C23 C24 C25 2.7(8)
N4 C23 C24 C25 -176.2(5)
C19 C18 C17 C22 0.7(8)
C19 C18 C17 C16 -178.6(5)
C21 C22 C17 C18 -1.1(7)
C21 C22 C17 C16 178.2(5)
C6 Pd1 S1 C13 7.6(5)
N2 Pd1 S1 C13 4.76(19)
Br1 Pd1 S1 C13 -171.34(16)
C6 Pd1 S1 C14 111.7(5)
N2 Pd1 S1 C14 108.8(2)
Br1 Pd1 S1 C14 -67.27(18)
C6 Pd1 N2 N1 -1.4(3)
S1 Pd1 N2 N1 177.8(3)
C6 Pd1 N2 C8 175.3(4)
S1 Pd1 N2 C8 -5.5(3)
C8 N2 N1 C5 -176.7(4)
Pd1 N2 N1 C5 0.0(5)
N2 Pd1 C6 C7 -175.9(5)
S1 Pd1 C6 C7 -178.8(3)
Br1 Pd1 C6 C7 0.1(5)
N2 Pd1 C6 C5 2.3(3)
S1 Pd1 C6 C5 -0.5(7)
Br1 Pd1 C6 C5 178.4(3)
C14 S1 C13 C12 64.7(5)
Pd1 S1 C13 C12 175.0(4)
C14 S1 C13 C8 -115.0(4)
Pd1 S1 C13 C8 -4.7(4)
N2 N1 C5 C4 -179.7(4)
N2 N1 C5 C6 2.2(6)
C7 C6 C5 C4 -2.8(7)
Pd1 C6 C5 C4 178.7(4)
C7 C6 C5 N1 175.3(4)
Pd1 C6 C5 N1 -3.3(5)
C12 C13 C8 C9 1.0(7)
S1 C13 C8 C9 -179.3(4)
C12 C13 C8 N2 -178.1(4)
S1 C13 C8 N2 1.6(6)
N1 N2 C8 C9 1.5(7)
Pd1 N2 C8 C9 -175.3(4)
N1 N2 C8 C13 -179.4(4)
Pd1 N2 C8 C13 3.9(6)
C11 C10 C9 C8 -0.7(9)
C13 C8 C9 C10 -1.1(8)
N2 C8 C9 C10 178.0(5)
C13 S1 C14 C15 58.5(5)
Pd1 S1 C14 C15 -41.3(5)
C5 C6 C7 C2 1.5(7)
Pd1 C6 C7 C2 179.7(4)
N1 C5 C4 C3 -176.5(5)
C6 C5 C4 C3 1.6(7)
C8 C13 C12 C11 0.8(8)
S1 C13 C12 C11 -178.9(4)
C6 C7 C2 C3 1.0(7)
C6 C7 C2 C1 -178.1(5)
C5 C4 C3 C2 1.1(8)
C7 C2 C3 C4 -2.3(8)
C1 C2 C3 C4 176.7(5)
C13 C12 C11 C10 -2.6(9)
C9 C10 C11 C12 2.6(10)
C28 C27 C26 C25 1.9(9)
C24 C25 C26 C27 -1.5(10)
C17 C18 C19 C20 0.1(9)
N3 C20 C19 C18 179.1(5)
C21 C20 C19 C18 -0.4(8)
